data_2204236
loop_
_publ_author_name
'Wharf, Ivor'
'B\'elanger-Gari\'epy, Francine'

_publ_section_title
;
 Azidotriphenylsilane: a new determination
;
_journal_issue 9
_journal_name_full 'Acta Crystallographica Section E'
_journal_page_first o1643
_journal_page_last o1645
_journal_paper_doi 10.1107/S1600536804020112
_journal_volume 60
_journal_year 2004
_chemical_formula_moiety 'C18 H15 N3 Si'
_chemical_formula_sum 'C18 H15 N3 Si'
_chemical_formula_weight 301.42
_chemical_name_common 'triphenylsilyl azide'
_chemical_name_systematic
;
 azidotriphenylsilane
;
_space_group_IT_number 14
_symmetry_cell_setting monoclinic
_symmetry_space_group_name_Hall '-P 2yn'
_symmetry_space_group_name_H-M 'P 1 21/n 1'
_atom_sites_solution_hydrogens geom
_atom_sites_solution_primary direct
_atom_sites_solution_secondary difmap
_audit_creation_method SHELXL-97
_cell_angle_alpha 90.00
_cell_angle_beta 109.6650(10)
_cell_angle_gamma 90.00
_cell_formula_units_Z 4
_cell_length_a 9.6708(2)
_cell_length_b 17.0961(3)
_cell_length_c 10.3028(2)
_cell_measurement_reflns_used 14448
_cell_measurement_temperature 220(2)
_cell_measurement_theta_max 72.6
_cell_measurement_theta_min 2.6
_cell_volume 1604.04(5)
_computing_cell_refinement SMART
_computing_data_collection 'SMART (Bruker, 1999b)'
_computing_data_reduction 'SAINT (Bruker, 1999a)'
_computing_molecular_graphics 'SHELXTL (Bruker, 1997)'
_computing_publication_material 'UdMX (local program)'
_computing_structure_refinement 'SHELXL97 (Sheldrick, 1997b)'
_computing_structure_solution 'SHELXS97 (Sheldrick, 1997a)'
_diffrn_ambient_temperature 220(2)
_diffrn_detector_area_resol_mean 5.5
_diffrn_measured_fraction_theta_full 0.992
_diffrn_measured_fraction_theta_max 0.992
_diffrn_measurement_device_type 'Bruker AXS Smart 2K/Platform'
_diffrn_measurement_method \w
_diffrn_radiation_monochromator graphite
_diffrn_radiation_source 'Sealed Tube'
_diffrn_radiation_type CuK\a
_diffrn_radiation_wavelength 1.54178
_diffrn_reflns_av_R_equivalents 0.022
_diffrn_reflns_av_sigmaI/netI 0.016
_diffrn_reflns_limit_h_max 11
_diffrn_reflns_limit_h_min -11
_diffrn_reflns_limit_k_max 21
_diffrn_reflns_limit_k_min -21
_diffrn_reflns_limit_l_max 11
_diffrn_reflns_limit_l_min -12
_diffrn_reflns_number 19377
_diffrn_reflns_theta_full 72.8
_diffrn_reflns_theta_max 72.8
_diffrn_reflns_theta_min 5.2
_diffrn_standards_decay_% 0
_diffrn_standards_number 0
_exptl_absorpt_coefficient_mu 1.276
_exptl_absorpt_correction_T_max 0.847
_exptl_absorpt_correction_T_min 0.705
_exptl_absorpt_correction_type multi-scan
_exptl_absorpt_process_details '(SADABS; Sheldrick,1996)'
_exptl_crystal_colour Colourless
_exptl_crystal_density_diffrn 1.248
_exptl_crystal_density_method 'not measured'
_exptl_crystal_description block
_exptl_crystal_F_000 632
_exptl_crystal_size_max 0.40
_exptl_crystal_size_mid 0.26
_exptl_crystal_size_min 0.13
_refine_diff_density_max 0.39
_refine_diff_density_min -0.18
_refine_ls_extinction_method none
_refine_ls_goodness_of_fit_ref 1.04
_refine_ls_hydrogen_treatment constr
_refine_ls_matrix_type full
_refine_ls_number_parameters 217
_refine_ls_number_reflns 3164
_refine_ls_number_restraints 48
_refine_ls_restrained_S_all 1.03
_refine_ls_R_factor_all 0.044
_refine_ls_R_factor_gt 0.039
_refine_ls_shift/su_max <0.001
_refine_ls_shift/su_mean 0.000
_refine_ls_structure_factor_coef Fsqd
_refine_ls_weighting_details 'calc w = 1/[\s^2^(Fo^2^)+(0.0873P)^2^+0.1083P] where P = (Fo^2^+2Fc^2^)/3'
_refine_ls_weighting_scheme calc
_refine_ls_wR_factor_gt 0.117
_refine_ls_wR_factor_ref 0.121
_reflns_number_gt 2756
_reflns_number_total 3164
_reflns_threshold_expression I>2\s(I)
_cod_data_source_file tk6184.cif
_cod_data_source_block I
_cod_depositor_comments
;
The following automatic conversions were performed:
'_symmetry_cell_setting' value 'Monoclinic' changed to 'monoclinic'
according to '/home/saulius/struct/CIF-dictionaries/cif_core.dic'
dictionary named 'cif_core.dic' version 2.4.1 from
2010-06-29.

'_geom_bond_publ_flag' value 'Y' changed to 'y' according to
'/home/saulius/struct/CIF-dictionaries/cif_core.dic' dictionary named
'cif_core.dic' version 2.4.1 from 2010-06-29 (8
times).

'_geom_bond_publ_flag' value 'N' changed to 'n' according to
'/home/saulius/struct/CIF-dictionaries/cif_core.dic' dictionary named
'cif_core.dic' version 2.4.1 from 2010-06-29 (33
times).

'_geom_angle_publ_flag' value 'Y' changed to 'y' according to
'/home/saulius/struct/CIF-dictionaries/cif_core.dic' dictionary named
'cif_core.dic' version 2.4.1 from 2010-06-29 (10
times).

'_geom_angle_publ_flag' value 'N' changed to 'n' according to
'/home/saulius/struct/CIF-dictionaries/cif_core.dic' dictionary named
'cif_core.dic' version 2.4.1 from 2010-06-29 (54
times).

'_geom_torsion_publ_flag' value 'Y' changed to 'y' according to
'/home/saulius/struct/CIF-dictionaries/cif_core.dic' dictionary named
'cif_core.dic' version 2.4.1 from 2010-06-29 (12
times).

'_geom_torsion_publ_flag' value 'N' changed to 'n' according to
'/home/saulius/struct/CIF-dictionaries/cif_core.dic' dictionary named
'cif_core.dic' version 2.4.1 from 2010-06-29 (36 times).

Automatic conversion script
Id: cif_fix_enum 1527 2010-12-29 10:47:43Z saulius 

The following automatic conversions were performed:

'_symmetry_cell_setting' value 'Monoclinic' changed to 'monoclinic'
according to /home/saulius/struct/CIF-dictionaries/cif_core.dic
dictionary named 'cif_core.dic' version 2.4.1 from
2010-06-29.

'_geom_bond_publ_flag' value 'Y' changed to 'y'
according to /home/saulius/struct/CIF-dictionaries/cif_core.dic
dictionary named 'cif_core.dic' version 2.4.1 from 2010-06-29 (8
times).

'_geom_bond_publ_flag' value 'N' changed to 'n' according to
/home/saulius/struct/CIF-dictionaries/cif_core.dic dictionary named
'cif_core.dic' version 2.4.1 from 2010-06-29 (33
times).

'_geom_angle_publ_flag' value 'Y' changed to 'y' according
to /home/saulius/struct/CIF-dictionaries/cif_core.dic dictionary
named 'cif_core.dic' version 2.4.1 from 2010-06-29 (10
times).

'_geom_angle_publ_flag' value 'N' changed to 'n' according
to /home/saulius/struct/CIF-dictionaries/cif_core.dic dictionary
named 'cif_core.dic' version 2.4.1 from 2010-06-29 (54
times).

'_geom_torsion_publ_flag' value 'Y' changed to 'y' according
to /home/saulius/struct/CIF-dictionaries/cif_core.dic dictionary
named 'cif_core.dic' version 2.4.1 from 2010-06-29 (12
times).

'_geom_torsion_publ_flag' value 'N' changed to 'n' according
to /home/saulius/struct/CIF-dictionaries/cif_core.dic dictionary
named 'cif_core.dic' version 2.4.1 from 2010-06-29 (36 times).

Automatic conversion script
Id: cif_fix_values 1715 2011-07-08 13:25:40Z adriana 
;
_cod_original_sg_symbol_H-M P21/n
_cod_database_code 2204236
_cod_database_fobs_code 2204236

loop_
_symmetry_equiv_pos_as_xyz
'x, y, z'
'-x+1/2, y+1/2, -z+1/2'
'-x, -y, -z'
'x-1/2, -y-1/2, z-1/2'

loop_
_atom_site_label
_atom_site_fract_x
_atom_site_fract_y
_atom_site_fract_z
_atom_site_U_iso_or_equiv
_atom_site_adp_type
_atom_site_calc_flag
_atom_site_refinement_flags
_atom_site_occupancy
_atom_site_disorder_assembly
_atom_site_disorder_group
_atom_site_type_symbol
Si 0.61309(4) 0.15538(2) 0.24537(4) 0.03702(15) Uani d . 1 A . Si
N1 0.61329(18) 0.08411(8) 0.12173(14) 0.0489(3) Uani d U 1 . . N
N21 0.7299(18) 0.0628(10) 0.0982(18) 0.0476(18) Uani d PU 0.50 A -1 N
N31 0.8232(14) 0.0361(7) 0.0844(13) 0.089(3) Uani d PU 0.50 A -1 N
N22 0.706(2) 0.0718(12) 0.087(2) 0.069(4) Uani d PU 0.50 A -2 N
N32 0.8016(15) 0.0592(7) 0.0344(12) 0.103(3) Uani d PU 0.50 A -2 N
C11 0.41429(16) 0.17277(9) 0.21162(15) 0.0420(3) Uani d . 1 . . C
C12 0.30740(17) 0.11889(11) 0.14131(17) 0.0520(4) Uani d . 1 A . C
H12 0.3359 0.0715 0.1115 0.062 Uiso calc R 1 . . H
C13 0.1597(2) 0.13401(14) 0.1146(2) 0.0684(6) Uani d . 1 . . C
H13 0.0889 0.0972 0.0661 0.082 Uiso calc R 1 A . H
C14 0.1164(2) 0.20253(15) 0.1588(2) 0.0752(7) Uani d . 1 A . C
H14 0.0161 0.2126 0.1404 0.090 Uiso calc R 1 . . H
C15 0.2194(2) 0.25641(13) 0.2298(2) 0.0698(6) Uani d . 1 . . C
H15 0.1896 0.3031 0.2609 0.084 Uiso calc R 1 A . H
C16 0.3681(2) 0.24195(11) 0.25588(18) 0.0543(4) Uani d . 1 A . C
H16 0.4380 0.2793 0.3039 0.065 Uiso calc R 1 . . H
C21 0.70772(14) 0.24442(8) 0.21288(14) 0.0372(3) Uani d . 1 . . C
C22 0.69210(16) 0.26758(9) 0.07887(15) 0.0425(3) Uani d . 1 A . C
H22 0.6386 0.2359 0.0043 0.051 Uiso calc R 1 . . H
C23 0.75434(19) 0.33670(9) 0.05369(18) 0.0490(4) Uani d . 1 . . C
H23 0.7435 0.3513 -0.0372 0.059 Uiso calc R 1 A . H
C24 0.83220(17) 0.38395(9) 0.16252(18) 0.0487(4) Uani d . 1 A . C
H24 0.8737 0.4310 0.1457 0.058 Uiso calc R 1 . . H
C25 0.84907(18) 0.36218(9) 0.29594(17) 0.0502(4) Uani d . 1 . . C
H25 0.9020 0.3944 0.3699 0.060 Uiso calc R 1 A . H
C26 0.78815(17) 0.29298(9) 0.32095(15) 0.0451(3) Uani d . 1 A . C
H26 0.8011 0.2784 0.4123 0.054 Uiso calc R 1 . . H
C31 0.70732(15) 0.11334(8) 0.41866(15) 0.0389(3) Uani d . 1 . . C
C32 0.86034(17) 0.10542(10) 0.47027(18) 0.0506(4) Uani d . 1 A . C
H32 0.9167 0.1245 0.4185 0.061 Uiso calc R 1 . . H
C33 0.92994(19) 0.07000(11) 0.59584(19) 0.0591(5) Uani d . 1 . . C
H33 1.0329 0.0658 0.6291 0.071 Uiso calc R 1 A . H
C34 0.84953(19) 0.04096(11) 0.67239(18) 0.0581(4) Uani d . 1 A . C
H34 0.8970 0.0163 0.7573 0.070 Uiso calc R 1 . . H
C35 0.69901(19) 0.04817(11) 0.62415(18) 0.0560(4) Uani d . 1 . . C
H35 0.6437 0.0282 0.6763 0.067 Uiso calc R 1 A . H
C36 0.62843(17) 0.08465(9) 0.49911(16) 0.0462(4) Uani d . 1 A . C
H36 0.5257 0.0901 0.4683 0.055 Uiso calc R 1 . . H

loop_
_atom_site_aniso_label
_atom_site_aniso_U_11
_atom_site_aniso_U_22
_atom_site_aniso_U_33
_atom_site_aniso_U_12
_atom_site_aniso_U_13
_atom_site_aniso_U_23
Si 0.0348(2) 0.0372(2) 0.0365(2) -0.00288(14) 0.00865(17) -0.00112(14)
N1 0.0461(8) 0.0489(8) 0.0497(8) -0.0050(6) 0.0135(6) -0.0115(6)
N21 0.030(4) 0.049(3) 0.062(3) 0.000(3) 0.014(3) -0.023(2)
N31 0.052(3) 0.091(5) 0.121(7) 0.001(3) 0.024(4) -0.040(4)
N22 0.051(7) 0.063(5) 0.086(5) 0.000(4) 0.012(4) -0.032(4)
N32 0.079(6) 0.110(8) 0.135(9) -0.018(5) 0.055(6) -0.066(6)
C11 0.0376(7) 0.0459(8) 0.0402(7) -0.0002(6) 0.0102(6) 0.0107(6)
C12 0.0418(8) 0.0579(9) 0.0505(9) -0.0073(7) 0.0079(7) 0.0111(7)
C13 0.0402(9) 0.0886(14) 0.0669(12) -0.0110(9) 0.0054(8) 0.0256(11)
C14 0.0412(9) 0.1020(17) 0.0829(14) 0.0146(10) 0.0217(10) 0.0466(13)
C15 0.0625(12) 0.0729(12) 0.0845(14) 0.0268(10) 0.0385(11) 0.0321(11)
C16 0.0519(9) 0.0522(9) 0.0609(10) 0.0067(7) 0.0217(8) 0.0113(7)
C21 0.0324(7) 0.0391(7) 0.0390(7) -0.0012(5) 0.0105(6) -0.0009(5)
C22 0.0415(7) 0.0467(8) 0.0375(7) -0.0029(6) 0.0109(6) -0.0030(6)
C23 0.0517(9) 0.0516(9) 0.0474(8) 0.0002(7) 0.0216(7) 0.0061(6)
C24 0.0442(8) 0.0423(8) 0.0629(10) -0.0043(6) 0.0224(7) 0.0039(7)
C25 0.0463(9) 0.0445(8) 0.0532(9) -0.0091(7) 0.0083(7) -0.0065(7)
C26 0.0486(8) 0.0445(8) 0.0384(7) -0.0042(6) 0.0094(6) -0.0015(6)
C31 0.0379(7) 0.0345(7) 0.0414(7) -0.0005(5) 0.0097(6) -0.0001(5)
C32 0.0389(8) 0.0557(9) 0.0555(9) 0.0001(7) 0.0136(7) 0.0076(7)
C33 0.0400(8) 0.0628(10) 0.0645(11) 0.0051(7) 0.0046(8) 0.0130(8)
C34 0.0561(10) 0.0554(10) 0.0529(9) 0.0030(8) 0.0053(8) 0.0156(8)
C35 0.0564(10) 0.0585(10) 0.0522(9) -0.0032(8) 0.0170(8) 0.0130(8)
C36 0.0387(8) 0.0482(8) 0.0494(8) -0.0008(6) 0.0120(7) 0.0044(6)

loop_
_atom_type_symbol
_atom_type_description
_atom_type_scat_dispersion_real
_atom_type_scat_dispersion_imag
_atom_type_scat_source
C C 0.0181 0.0091 'International Tables Vol C Tables 4.2.6.8 and 6.1.1.4'
H H 0.0000 0.0000 'International Tables Vol C Tables 4.2.6.8 and 6.1.1.4'
N N 0.0311 0.0180 'International Tables Vol C Tables 4.2.6.8 and 6.1.1.4'
Si Si 0.2541 0.3302 'International Tables Vol C Tables 4.2.6.8 and 6.1.1.4'

loop_
_geom_angle_atom_site_label_1
_geom_angle_atom_site_label_2
_geom_angle_atom_site_label_3
_geom_angle
_geom_angle_publ_flag
N1 Si C31 107.94(7) y
N1 Si C11 103.17(7) y
C31 Si C11 112.60(6) y
N1 Si C21 108.34(7) y
C31 Si C21 112.18(6) y
C11 Si C21 112.04(6) y
N22 N1 Si 124.70(11) y
N21 N1 Si 123.2(8) y
N31 N21 N1 170.70(17) y
N1 N22 N32 173(2) y
C12 C11 C16 117.90(15) n
C12 C11 Si 122.12(13) n
C16 C11 Si 119.98(12) n
C13 C12 C11 121.03(19) n
C13 C12 H12 119.5 n
C11 C12 H12 119.5 n
C14 C13 C12 120.18(19) n
C14 C13 H13 119.9 n
C12 C13 H13 119.9 n
C13 C14 C15 120.13(18) n
C13 C14 H14 119.9 n
C15 C14 H14 119.9 n
C14 C15 C16 120.0(2) n
C14 C15 H15 120 n
C16 C15 H15 120 n
C15 C16 C11 120.74(18) n
C15 C16 H16 119.6 n
C11 C16 H16 119.6 n
C22 C21 C26 117.78(13) n
C22 C21 Si 120.90(11) n
C26 C21 Si 121.18(11) n
C23 C22 C21 121.12(14) n
C23 C22 H22 119.4 n
C21 C22 H22 119.4 n
C24 C23 C22 119.85(15) n
C24 C23 H23 120.1 n
C22 C23 H23 120.1 n
C25 C24 C23 120.02(14) n
C25 C24 H24 120 n
C23 C24 H24 120 n
C24 C25 C26 120.07(14) n
C24 C25 H25 120 n
C26 C25 H25 120 n
C25 C26 C21 121.16(14) n
C25 C26 H26 119.4 n
C21 C26 H26 119.4 n
C36 C31 C32 117.45(14) n
C36 C31 Si 121.33(11) n
C32 C31 Si 121.14(12) n
C33 C32 C31 121.18(15) n
C33 C32 H32 119.4 n
C31 C32 H32 119.4 n
C34 C33 C32 120.32(16) n
C34 C33 H33 119.8 n
C32 C33 H33 119.8 n
C33 C34 C35 119.65(15) n
C33 C34 H34 120.2 n
C35 C34 H34 120.2 n
C34 C35 C36 120.39(15) n
C34 C35 H35 119.8 n
C36 C35 H35 119.8 n
C35 C36 C31 121.00(14) n
C35 C36 H36 119.5 n
C31 C36 H36 119.5 n

loop_
_geom_bond_atom_site_label_1
_geom_bond_atom_site_label_2
_geom_bond_distance
_geom_bond_publ_flag
Si N1 1.7632(15) y
Si C31 1.8546(15) y
Si C11 1.8588(15) y
Si C21 1.8636(14) y
N1 N22 1.09(2) y
N1 N21 1.284(17) y
N21 N31 1.06(2) y
N22 N32 1.24(3) y
C11 C12 1.392(2) n
C11 C16 1.394(2) n
C12 C13 1.385(3) n
C12 H12 0.94 n
C13 C14 1.372(3) n
C13 H13 0.94 n
C14 C15 1.373(3) n
C14 H14 0.94 n
C15 C16 1.393(3) n
C15 H15 0.94 n
C16 H16 0.94 n
C21 C22 1.395(2) n
C21 C26 1.397(2) n
C22 C23 1.390(2) n
C22 H22 0.94 n
C23 C24 1.382(2) n
C23 H23 0.94 n
C24 C25 1.380(2) n
C24 H24 0.94 n
C25 C26 1.384(2) n
C25 H25 0.94 n
C26 H26 0.94 n
C31 C36 1.391(2) n
C31 C32 1.400(2) n
C32 C33 1.381(2) n
C32 H32 0.94 n
C33 C34 1.373(3) n
C33 H33 0.94 n
C34 C35 1.376(2) n
C34 H34 0.94 n
C35 C36 1.387(2) n
C35 H35 0.94 n
C36 H36 0.94 n

loop_
_geom_torsion_atom_site_label_1
_geom_torsion_atom_site_label_2
_geom_torsion_atom_site_label_3
_geom_torsion_atom_site_label_4
_geom_torsion
_geom_torsion_publ_flag
C31 Si N1 N22 -80.60(13) y
C11 Si N1 N22 160.00(13) y
C21 Si N1 N22 41.10(13) y
C31 Si N1 N21 -69.8(9) y
C11 Si N1 N21 170.8(9) y
C21 Si N1 N21 51.9(9) y
N1 Si C11 C12 20.35(14) y
C31 Si C11 C12 -95.76(14) n
C21 Si C11 C12 136.67(12) n
N1 Si C11 C16 -158.94(13) y
C31 Si C11 C16 84.95(13) n
C21 Si C11 C16 -42.62(14) n
C16 C11 C12 C13 0.8(2) n
Si C11 C12 C13 -178.47(13) n
C11 C12 C13 C14 -0.7(3) n
C12 C13 C14 C15 -0.1(3) n
C13 C14 C15 C16 0.7(3) n
C14 C15 C16 C11 -0.6(3) n
C12 C11 C16 C15 -0.2(2) n
Si C11 C16 C15 179.12(13) n
N1 Si C21 C22 36.53(13) y
C31 Si C21 C22 155.58(11) n
C11 Si C21 C22 -76.63(13) n
N1 Si C21 C26 -147.91(12) y
C31 Si C21 C26 -28.86(14) n
C11 Si C21 C26 98.94(13) n
C26 C21 C22 C23 -0.1(2) n
Si C21 C22 C23 175.64(12) n
C21 C22 C23 C24 -0.5(2) n
C22 C23 C24 C25 0.5(2) n
C23 C24 C25 C26 0.1(2) n
C24 C25 C26 C21 -0.7(2) n
C22 C21 C26 C25 0.7(2) n
Si C21 C26 C25 -175.04(12) n
N1 Si C31 C36 -101.42(13) y
C11 Si C31 C36 11.80(14) n
C21 Si C31 C36 139.29(12) n
N1 Si C31 C32 75.08(14) y
C11 Si C31 C32 -171.71(12) n
C21 Si C31 C32 -44.21(14) n
C36 C31 C32 C33 0.4(2) n
Si C31 C32 C33 -176.21(14) n
C31 C32 C33 C34 0.7(3) n
C32 C33 C34 C35 -0.8(3) n
C33 C34 C35 C36 -0.1(3) n
C34 C35 C36 C31 1.2(3) n
C32 C31 C36 C35 -1.4(2) n
Si C31 C36 C35 175.27(13) n
